data_7706285
loop_
_publ_author_name
'Tinnermann, Hendrik'
'Fraser, Craig'
'Young, Rowan D.'

_publ_section_title
;
 Zero valent iron complexes as base partners in frustrated Lewis pair
 chemistry.
;
_journal_issue 43
_journal_name_full 'Dalton transactions (Cambridge, England : 2003)'
_journal_page_first 15184
_journal_page_last 15189
_journal_paper_doi 10.1039/d0dt03551c
_journal_volume 49
_journal_year 2020
_chemical_formula_moiety 'C9 H19 Fe O3 P2, C36 H B2 F30 O, C6 H5.5 F0.5'
_chemical_formula_sum 'C51 H25.5 B2 F30.5 Fe O4 P2'
_chemical_formula_weight 1421.12
_space_group_crystal_system triclinic
_space_group_IT_number 2
_space_group_name_Hall '-P 1'
_space_group_name_H-M_alt 'P -1'
_atom_sites_solution_hydrogens mixed
_atom_sites_solution_primary dual
_audit_creation_date 2019-07-29
_audit_creation_method
;
Olex2 1.2
(compiled 2018.05.29 svn.r3508 for OlexSys, GUI svn.r5506)
;
_audit_update_record
;
2020-05-06 deposited with the CCDC.	2020-10-23 downloaded from the CCDC.
;
_cell_angle_alpha 84.826(2)
_cell_angle_beta 83.992(3)
_cell_angle_gamma 80.351(3)
_cell_formula_units_Z 2
_cell_length_a 12.4374(9)
_cell_length_b 14.0427(9)
_cell_length_c 15.3107(10)
_cell_measurement_reflns_used 9388
_cell_measurement_temperature 100(2)
_cell_measurement_theta_max 34.42
_cell_measurement_theta_min 2.77
_cell_volume 2614.6(3)
_computing_cell_refinement 'SAINT V8.38A (?, 2016)'
_computing_data_reduction 'SAINT V8.38A (?, 2016)'
_computing_molecular_graphics 'Olex2 (Dolomanov et al., 2009)'
_computing_publication_material 'Olex2 (Dolomanov et al., 2009)'
_computing_structure_refinement 'XL (Sheldrick, 2008)'
_computing_structure_solution 'ShelXT (Sheldrick, 2015)'
_diffrn_ambient_temperature 99.92
_diffrn_detector 'Bruker APEX2 area detector'
_diffrn_detector_area_resol_mean 7.9
_diffrn_detector_type 'CCD area detector'
_diffrn_measured_fraction_theta_full 0.996
_diffrn_measured_fraction_theta_max 0.991
_diffrn_measurement_device 'three-circle diffractometer'
_diffrn_measurement_device_type 'Bruker SMART APEX2 area detector'
_diffrn_measurement_method '\w and \f scans'
_diffrn_radiation_monochromator 'mirror optics'
_diffrn_radiation_probe x-ray
_diffrn_radiation_type MoK\a
_diffrn_radiation_wavelength 0.71073
_diffrn_reflns_av_R_equivalents 0.0394
_diffrn_reflns_av_unetI/netI 0.0558
_diffrn_reflns_Laue_measured_fraction_full 0.996
_diffrn_reflns_Laue_measured_fraction_max 0.991
_diffrn_reflns_limit_h_max 19
_diffrn_reflns_limit_h_min -19
_diffrn_reflns_limit_k_max 21
_diffrn_reflns_limit_k_min -22
_diffrn_reflns_limit_l_max 24
_diffrn_reflns_limit_l_min -24
_diffrn_reflns_number 59794
_diffrn_reflns_point_group_measured_fraction_full 0.996
_diffrn_reflns_point_group_measured_fraction_max 0.991
_diffrn_reflns_theta_full 25.242
_diffrn_reflns_theta_max 34.663
_diffrn_reflns_theta_min 2.726
_diffrn_source 'microfocus sealed X-ray tube'
_diffrn_source_type 'Incoatec I\ms'
_diffrn_standards_number 0
_exptl_absorpt_coefficient_mu 0.507
_exptl_absorpt_correction_T_max 0.7468
_exptl_absorpt_correction_T_min 0.6334
_exptl_absorpt_correction_type multi-scan
_exptl_absorpt_process_details
'SADABS-2016/2 (Bruker,2016/2) was used for absorption correction. wR2(int) was 0.1033 before and 0.0556 after correction. The Ratio of minimum to maximum transmission is 0.8482. The \l/2 correction factor is Not present.'
_exptl_crystal_colour colourless
_exptl_crystal_colour_primary colourless
_exptl_crystal_density_diffrn 1.805
_exptl_crystal_description block
_exptl_crystal_F_000 1408
_exptl_crystal_size_max 0.559
_exptl_crystal_size_mid 0.48
_exptl_crystal_size_min 0.379
_refine_diff_density_max 0.811
_refine_diff_density_min -0.579
_refine_diff_density_rms 0.085
_refine_ls_extinction_method none
_refine_ls_goodness_of_fit_ref 1.032
_refine_ls_hydrogen_treatment mixed
_refine_ls_matrix_type full
_refine_ls_number_parameters 834
_refine_ls_number_reflns 22246
_refine_ls_number_restraints 0
_refine_ls_restrained_S_all 1.032
_refine_ls_R_factor_all 0.0769
_refine_ls_R_factor_gt 0.0439
_refine_ls_shift/su_max 0.002
_refine_ls_shift/su_mean 0.000
_refine_ls_structure_factor_coef Fsqd
_refine_ls_weighting_details 'w=1/[\s^2^(Fo^2^)+(0.0384P)^2^+1.8115P] where P=(Fo^2^+2Fc^2^)/3'
_refine_ls_weighting_scheme calc
_refine_ls_wR_factor_gt 0.0964
_refine_ls_wR_factor_ref 0.1168
_reflns_Friedel_coverage 0.000
_reflns_number_gt 15738
_reflns_number_total 22246
_reflns_threshold_expression 'I > 2\s(I)'
_cod_data_source_file d0dt03551c2.cif
_cod_data_source_block mo_ry_ht_1_380_0m
_cod_original_formula_sum 'C51 H25.50 B2 F30.50 Fe O4 P2'
_cod_database_code 7706285
_shelx_shelxl_version_number 2016/6
_shelx_space_group_comment
;
The symmetry employed for this shelxl refinement is uniquely defined
by the following loop, which should always be used as a source of
symmetry information in preference to the above space-group names.
They are only intended as comments.
;
_shelx_estimated_absorpt_t_max 0.831
_shelx_estimated_absorpt_t_min 0.765
_olex2_refinement_description
;
1. Fixed Uiso
 At 1.2 times of:
  All C(H) groups
 At 1.5 times of:
  All C(H,H,H) groups
2. Others
 Fixed Sof: H46(0.5) F31(0.5)
3.a Aromatic/amide H refined with riding coordinates:
 C48(H48), C49(H49), C47(H47), C51(H51), C46(H46), C50(H50)
3.b Idealised Me refined as rotating group:
 C4(H4A,H4B,H4C), C5(H5A,H5B,H5C), C6(H6A,H6B,H6C), C9(H9A,H9B,H9C), C7(H7A,
 H7B,H7C), C8(H8A,H8B,H8C)
;
_olex2_submission_special_instructions 'No special instructions were received'

loop_
_space_group_symop_operation_xyz
'x, y, z'
'-x, -y, -z'

loop_
_atom_site_label
_atom_site_type_symbol
_atom_site_fract_x
_atom_site_fract_y
_atom_site_fract_z
_atom_site_U_iso_or_equiv
_atom_site_adp_type
_atom_site_occupancy
_atom_site_site_symmetry_order
_atom_site_calc_flag
_atom_site_refinement_flags_posn
_atom_site_refinement_flags_adp
_atom_site_refinement_flags_occupancy
_atom_site_disorder_assembly
_atom_site_disorder_group
Fe1 Fe 0.39128(2) 0.83627(2) 0.71723(2) 0.01448(5) Uani 1 1 d . . . . .
P1 P 0.25001(3) 0.91957(3) 0.79715(3) 0.01561(7) Uani 1 1 d . . . . .
P2 P 0.54794(3) 0.76998(3) 0.64469(3) 0.01721(8) Uani 1 1 d . . . . .
F15 F 0.60359(7) 0.41991(7) 0.71776(6) 0.01891(18) Uani 1 1 d . . . . .
F5 F 0.61572(8) 0.37168(7) 0.51663(7) 0.02202(19) Uani 1 1 d . . . . .
F16 F 0.77870(8) 0.49863(7) 0.76697(6) 0.02013(19) Uani 1 1 d . . . . .
F25 F 0.90563(8) 0.11935(7) 0.96564(6) 0.01975(18) Uani 1 1 d . . . . .
F10 F 0.75385(8) 0.20501(8) 0.48803(6) 0.0230(2) Uani 1 1 d . . . . .
F30 F 0.91323(7) 0.09383(7) 0.77384(6) 0.01972(18) Uani 1 1 d . . . . .
F21 F 1.00407(8) 0.38722(7) 0.78159(6) 0.02044(19) Uani 1 1 d . . . . .
F6 F 1.03486(8) 0.24218(7) 0.66357(6) 0.02095(19) Uani 1 1 d . . . . .
F26 F 0.58543(7) 0.26759(7) 0.90578(6) 0.02066(19) Uani 1 1 d . . . . .
F7 F 1.18043(8) 0.14648(8) 0.55220(7) 0.0256(2) Uani 1 1 d . . . . .
F20 F 0.74468(8) 0.27485(7) 1.01564(6) 0.02170(19) Uani 1 1 d . . . . .
F1 F 0.93273(8) 0.44838(7) 0.62558(6) 0.02042(19) Uani 1 1 d . . . . .
F24 F 1.09864(8) 0.09198(7) 1.02802(7) 0.0235(2) Uani 1 1 d . . . . .
F11 F 0.71800(8) 0.09885(7) 0.63402(7) 0.02167(19) Uani 1 1 d . . . . .
F14 F 0.40366(8) 0.38038(8) 0.76377(7) 0.0252(2) Uani 1 1 d . . . . .
F29 F 0.82140(9) -0.06596(7) 0.79155(7) 0.0268(2) Uani 1 1 d . . . . .
F17 F 0.68636(9) 0.64068(7) 0.86348(8) 0.0288(2) Uani 1 1 d . . . . .
F3 F 0.76104(10) 0.64682(8) 0.40112(7) 0.0311(2) Uani 1 1 d . . . . .
F22 F 1.20223(8) 0.35220(8) 0.84065(8) 0.0289(2) Uani 1 1 d . . . . .
F8 F 1.11728(9) 0.06814(8) 0.41305(7) 0.0308(2) Uani 1 1 d . . . . .
F9 F 0.90054(10) 0.09808(9) 0.38421(7) 0.0316(2) Uani 1 1 d . . . . .
F23 F 1.25268(8) 0.20361(9) 0.96527(8) 0.0315(2) Uani 1 1 d . . . . .
F12 F 0.51497(10) 0.06435(8) 0.67290(8) 0.0332(3) Uani 1 1 d . . . . .
F2 F 0.91794(9) 0.60867(8) 0.51765(7) 0.0277(2) Uani 1 1 d . . . . .
F4 F 0.60997(9) 0.52519(8) 0.40578(7) 0.0300(2) Uani 1 1 d . . . . .
F27 F 0.49765(9) 0.10686(9) 0.92451(8) 0.0310(2) Uani 1 1 d . . . . .
F19 F 0.64978(10) 0.42012(9) 1.11179(7) 0.0336(3) Uani 1 1 d . . . . .
F13 F 0.35483(9) 0.20159(9) 0.74003(8) 0.0344(3) Uani 1 1 d . . . . .
F28 F 0.61261(10) -0.06244(8) 0.86879(8) 0.0330(3) Uani 1 1 d . . . . .
F18 F 0.61766(11) 0.60598(9) 1.03684(8) 0.0374(3) Uani 1 1 d . . . . .
O1 O 0.83500(9) 0.31463(8) 0.73044(7) 0.01391(19) Uani 1 1 d . . . . .
O2 O 0.34877(11) 0.97158(10) 0.56297(9) 0.0287(3) Uani 1 1 d . . . . .
O4 O 0.47957(11) 0.75534(11) 0.88318(8) 0.0325(3) Uani 1 1 d . . . . .
O3 O 0.28204(12) 0.67556(10) 0.67898(10) 0.0321(3) Uani 1 1 d . . . . .
C21 C 0.99503(12) 0.20768(11) 0.59616(10) 0.0156(3) Uani 1 1 d . . . . .
C20 C 1.07386(13) 0.15702(11) 0.53905(11) 0.0189(3) Uani 1 1 d . . . . .
C15 C 0.69524(12) 0.42569(11) 0.51980(10) 0.0177(3) Uani 1 1 d . . . . .
C19 C 1.04267(14) 0.11832(12) 0.46814(11) 0.0217(3) Uani 1 1 d . . . . .
C16 C 0.88354(12) 0.22547(10) 0.58520(10) 0.0149(2) Uani 1 1 d . . . . .
C40 C 0.75645(12) 0.18910(11) 0.84145(9) 0.0140(2) Uani 1 1 d . . . . .
C28 C 0.76149(12) 0.37675(11) 0.88468(10) 0.0147(2) Uani 1 1 d . . . . .
C27 C 0.58581(12) 0.33028(11) 0.70522(10) 0.0153(3) Uani 1 1 d . . . . .
C37 C 1.15456(12) 0.21984(13) 0.93360(11) 0.0212(3) Uani 1 1 d . . . . .
C41 C 0.64994(12) 0.18652(11) 0.87881(10) 0.0161(3) Uani 1 1 d . . . . .
C17 C 0.85816(13) 0.18792(11) 0.51016(10) 0.0182(3) Uani 1 1 d . . . . .
C39 C 0.97472(12) 0.18057(11) 0.93135(10) 0.0157(3) Uani 1 1 d . . . . .
C35 C 1.02546(12) 0.31045(11) 0.84085(10) 0.0159(3) Uani 1 1 d . . . . .
C22 C 0.67148(12) 0.26336(10) 0.67026(10) 0.0144(2) Uani 1 1 d . . . . .
C33 C 0.72893(13) 0.36483(11) 0.97420(10) 0.0175(3) Uani 1 1 d . . . . .
C42 C 0.60126(13) 0.10377(13) 0.88896(11) 0.0208(3) Uani 1 1 d . . . . .
C18 C 0.93340(14) 0.13390(12) 0.45387(10) 0.0209(3) Uani 1 1 d . . . . .
C34 C 0.94396(12) 0.25421(10) 0.86717(10) 0.0144(2) Uani 1 1 d . . . . .
C44 C 0.76452(14) 0.01622(11) 0.82137(10) 0.0191(3) Uani 1 1 d . . . . .
C45 C 0.81002(12) 0.10046(11) 0.81267(10) 0.0157(3) Uani 1 1 d . . . . .
C11 C 0.84934(12) 0.46547(11) 0.57304(10) 0.0170(3) Uani 1 1 d . . . . .
C10 C 0.77512(12) 0.40039(11) 0.57921(10) 0.0153(3) Uani 1 1 d . . . . .
C29 C 0.74614(12) 0.47319(11) 0.85132(10) 0.0171(3) Uani 1 1 d . . . . .
C14 C 0.68988(14) 0.50665(12) 0.46049(11) 0.0214(3) Uani 1 1 d . . . . .
C26 C 0.48046(12) 0.31245(12) 0.72912(10) 0.0189(3) Uani 1 1 d . . . . .
C23 C 0.64263(13) 0.17325(11) 0.66184(10) 0.0171(3) Uani 1 1 d . . . . .
C43 C 0.65924(14) 0.01798(12) 0.86034(11) 0.0217(3) Uani 1 1 d . . . . .
C24 C 0.53775(14) 0.15288(12) 0.68328(11) 0.0217(3) Uani 1 1 d . . . . .
C38 C 1.07616(13) 0.16350(11) 0.96494(10) 0.0184(3) Uani 1 1 d . . . . .
C4 C 0.19085(14) 1.03569(12) 0.74661(11) 0.0217(3) Uani 1 1 d . . . . .
H4A H 0.248167 1.076018 0.731233 0.032 Uiso 1 1 calc GR . . . .
H4B H 0.134045 1.068147 0.788081 0.032 Uiso 1 1 calc GR . . . .
H4C H 0.158380 1.025661 0.693212 0.032 Uiso 1 1 calc GR . . . .
C36 C 1.12897(12) 0.29463(12) 0.87043(11) 0.0202(3) Uani 1 1 d . . . . .
C12 C 0.84558(14) 0.54818(11) 0.51622(11) 0.0207(3) Uani 1 1 d . . . . .
C5 C 0.13282(13) 0.85829(13) 0.82567(11) 0.0216(3) Uani 1 1 d . . . . .
H5A H 0.103639 0.845127 0.771743 0.032 Uiso 1 1 calc GR . . . .
H5B H 0.076173 0.899471 0.860800 0.032 Uiso 1 1 calc GR . . . .
H5C H 0.155203 0.797069 0.859916 0.032 Uiso 1 1 calc GR . . . .
C30 C 0.69859(14) 0.54993(11) 0.90096(12) 0.0214(3) Uani 1 1 d . . . . .
C1 C 0.36219(13) 0.91771(12) 0.62221(11) 0.0198(3) Uani 1 1 d . . . . .
C25 C 0.45593(13) 0.22205(13) 0.71728(11) 0.0229(3) Uani 1 1 d . . . . .
C2 C 0.32155(13) 0.73863(12) 0.69438(11) 0.0209(3) Uani 1 1 d . . . . .
C3 C 0.44444(13) 0.78385(13) 0.81899(11) 0.0213(3) Uani 1 1 d . . . . .
C6 C 0.28727(14) 0.95151(13) 0.90102(11) 0.0223(3) Uani 1 1 d . . . . .
H6A H 0.312877 0.892348 0.936987 0.033 Uiso 1 1 calc GR . . . .
H6B H 0.223223 0.988352 0.932456 0.033 Uiso 1 1 calc GR . . . .
H6C H 0.345809 0.991054 0.889663 0.033 Uiso 1 1 calc GR . . . .
C13 C 0.76579(15) 0.56795(12) 0.45805(11) 0.0232(3) Uani 1 1 d . . . . .
C9 C 0.57562(16) 0.63929(12) 0.66220(12) 0.0259(3) Uani 1 1 d . . . . .
H9A H 0.573442 0.620660 0.725529 0.039 Uiso 1 1 calc GR . . . .
H9B H 0.648284 0.615209 0.633937 0.039 Uiso 1 1 calc GR . . . .
H9C H 0.520126 0.611249 0.636618 0.039 Uiso 1 1 calc GR . . . .
C31 C 0.66404(15) 0.53268(13) 0.98874(12) 0.0255(3) Uani 1 1 d . . . . .
C32 C 0.68022(14) 0.43876(13) 1.02597(11) 0.0230(3) Uani 1 1 d . . . . .
C7 C 0.55626(15) 0.79150(14) 0.52570(11) 0.0258(3) Uani 1 1 d . . . . .
H7A H 0.495376 0.768017 0.503133 0.039 Uiso 1 1 calc GR . . . .
H7B H 0.625858 0.757012 0.500078 0.039 Uiso 1 1 calc GR . . . .
H7C H 0.552025 0.861086 0.509615 0.039 Uiso 1 1 calc GR . . . .
C8 C 0.66916(14) 0.81008(15) 0.67404(14) 0.0296(4) Uani 1 1 d . . . . .
H8A H 0.663927 0.880053 0.659764 0.044 Uiso 1 1 calc GR . . . .
H8B H 0.733968 0.776327 0.640973 0.044 Uiso 1 1 calc GR . . . .
H8C H 0.675349 0.795602 0.737308 0.044 Uiso 1 1 calc GR . . . .
B2 B 0.82081(13) 0.28261(12) 0.83094(11) 0.0135(3) Uani 1 1 d . . . . .
B1 B 0.79011(13) 0.29764(12) 0.64287(11) 0.0135(3) Uani 1 1 d . . . . .
C48 C 1.0729(2) 0.56919(17) 0.86669(17) 0.0429(5) Uani 1 1 d . . . . .
H48 H 1.114516 0.523562 0.904755 0.051 Uiso 1 1 calc R . . . .
C49 C 0.9859(2) 0.63167(18) 0.90101(18) 0.0491(6) Uani 1 1 d . . . . .
H49 H 0.966949 0.629329 0.962825 0.059 Uiso 1 1 calc R . . . .
C47 C 1.10074(19) 0.57203(16) 0.77689(17) 0.0395(5) Uani 1 1 d . . . . .
H47 H 1.161248 0.528542 0.752919 0.047 Uiso 1 1 calc R . . . .
C51 C 0.9516(2) 0.70285(19) 0.7556(2) 0.0476(6) Uani 1 1 d . . . . .
H51 H 0.910527 0.748640 0.717287 0.057 Uiso 1 1 calc R . . . .
C46 C 1.0397(2) 0.63868(18) 0.72242(17) 0.0430(5) Uani 1 1 d . . . . .
H46 H 1.058771 0.640472 0.660626 0.052 Uiso 0.5 1 calc R . P A 2
C50 C 0.9245(2) 0.69918(18) 0.84524(19) 0.0460(6) Uani 1 1 d . . . . .
H50 H 0.863913 0.742576 0.869282 0.055 Uiso 1 1 calc R . . . .
F31 F 1.0674(3) 0.6417(3) 0.6374(2) 0.0584(8) Uani 0.5 1 d . . P B 1
H1 H 0.878(2) 0.3482(18) 0.7224(16) 0.037(7) Uiso 1 1 d . . . . .
H H 0.442(2) 0.912(2) 0.7359(17) 0.049(7) Uiso 1 1 d . . . . .

loop_
_atom_site_aniso_label
_atom_site_aniso_U_11
_atom_site_aniso_U_22
_atom_site_aniso_U_33
_atom_site_aniso_U_23
_atom_site_aniso_U_13
_atom_site_aniso_U_12
Fe1 0.01489(9) 0.01446(9) 0.01373(9) -0.00061(8) -0.00150(7) -0.00142(7)
P1 0.01477(16) 0.01786(17) 0.01399(16) -0.00189(14) -0.00113(13) -0.00173(13)
P2 0.01616(17) 0.01808(17) 0.01646(17) -0.00212(15) -0.00071(13) -0.00005(14)
F15 0.0174(4) 0.0153(4) 0.0233(5) -0.0032(4) 0.0021(3) -0.0021(3)
F5 0.0200(4) 0.0241(5) 0.0219(5) 0.0035(4) -0.0067(4) -0.0033(4)
F16 0.0252(5) 0.0152(4) 0.0184(4) 0.0002(4) 0.0011(4) -0.0012(3)
F25 0.0208(4) 0.0203(4) 0.0184(4) 0.0029(4) -0.0040(3) -0.0051(4)
F10 0.0231(5) 0.0284(5) 0.0179(4) -0.0042(4) -0.0075(4) -0.0004(4)
F30 0.0164(4) 0.0190(4) 0.0230(5) -0.0052(4) 0.0004(3) 0.0000(3)
F21 0.0212(4) 0.0184(4) 0.0228(5) 0.0014(4) -0.0031(4) -0.0071(4)
F6 0.0165(4) 0.0267(5) 0.0203(4) -0.0078(4) -0.0026(3) -0.0016(4)
F26 0.0147(4) 0.0245(5) 0.0217(5) -0.0045(4) 0.0021(3) -0.0009(3)
F7 0.0159(4) 0.0304(5) 0.0265(5) -0.0022(4) 0.0027(4) 0.0045(4)
F20 0.0285(5) 0.0201(4) 0.0150(4) 0.0011(4) -0.0014(4) -0.0009(4)
F1 0.0189(4) 0.0227(5) 0.0201(4) 0.0008(4) -0.0004(3) -0.0067(4)
F24 0.0233(5) 0.0247(5) 0.0202(5) 0.0008(4) -0.0070(4) 0.0047(4)
F11 0.0291(5) 0.0141(4) 0.0219(5) -0.0026(4) -0.0038(4) -0.0021(4)
F14 0.0152(4) 0.0312(5) 0.0261(5) 0.0002(4) 0.0041(4) 0.0001(4)
F29 0.0380(6) 0.0143(4) 0.0290(5) -0.0051(4) -0.0087(4) -0.0018(4)
F17 0.0356(6) 0.0143(4) 0.0344(6) -0.0043(4) -0.0036(5) 0.0039(4)
F3 0.0413(6) 0.0204(5) 0.0254(5) 0.0106(4) 0.0036(5) 0.0017(4)
F22 0.0174(4) 0.0344(6) 0.0370(6) -0.0008(5) -0.0013(4) -0.0114(4)
F8 0.0335(6) 0.0299(5) 0.0246(5) -0.0108(5) 0.0107(4) 0.0043(5)
F9 0.0407(6) 0.0368(6) 0.0185(5) -0.0136(5) -0.0031(4) -0.0031(5)
F23 0.0142(4) 0.0417(6) 0.0386(6) -0.0028(5) -0.0098(4) -0.0006(4)
F12 0.0407(6) 0.0240(5) 0.0405(7) 0.0000(5) -0.0086(5) -0.0197(5)
F2 0.0328(6) 0.0210(5) 0.0288(5) 0.0025(4) 0.0063(4) -0.0111(4)
F4 0.0312(6) 0.0308(6) 0.0241(5) 0.0079(5) -0.0091(4) 0.0046(4)
F27 0.0226(5) 0.0419(6) 0.0312(6) -0.0016(5) 0.0041(4) -0.0176(5)
F19 0.0456(7) 0.0359(6) 0.0162(5) -0.0072(5) 0.0056(4) -0.0001(5)
F13 0.0212(5) 0.0407(7) 0.0443(7) 0.0021(6) -0.0007(5) -0.0178(5)
F28 0.0441(7) 0.0271(5) 0.0336(6) 0.0009(5) -0.0048(5) -0.0236(5)
F18 0.0481(7) 0.0293(6) 0.0309(6) -0.0168(5) 0.0017(5) 0.0095(5)
O1 0.0150(4) 0.0146(4) 0.0126(5) -0.0005(4) -0.0005(4) -0.0045(4)
O2 0.0325(7) 0.0271(6) 0.0214(6) 0.0054(5) 0.0004(5) 0.0045(5)
O4 0.0257(6) 0.0475(9) 0.0186(6) 0.0035(6) -0.0028(5) 0.0072(6)
O3 0.0378(7) 0.0291(7) 0.0333(7) -0.0044(6) -0.0032(6) -0.0159(6)
C21 0.0171(6) 0.0151(6) 0.0138(6) -0.0017(5) -0.0006(5) -0.0007(5)
C20 0.0178(6) 0.0174(6) 0.0186(7) 0.0010(6) 0.0026(5) 0.0013(5)
C15 0.0173(6) 0.0171(6) 0.0173(7) 0.0002(6) -0.0005(5) 0.0004(5)
C19 0.0278(8) 0.0187(7) 0.0157(7) -0.0033(6) 0.0055(6) 0.0016(6)
C16 0.0173(6) 0.0128(6) 0.0136(6) -0.0007(5) -0.0012(5) -0.0003(5)
C40 0.0147(6) 0.0158(6) 0.0116(6) 0.0003(5) -0.0024(5) -0.0029(5)
C28 0.0140(6) 0.0160(6) 0.0139(6) -0.0025(5) -0.0016(5) -0.0006(5)
C27 0.0157(6) 0.0151(6) 0.0153(6) 0.0005(5) -0.0022(5) -0.0031(5)
C37 0.0129(6) 0.0267(8) 0.0239(8) -0.0062(7) -0.0048(5) 0.0014(6)
C41 0.0155(6) 0.0196(6) 0.0134(6) 0.0003(5) -0.0020(5) -0.0035(5)
C17 0.0204(7) 0.0172(6) 0.0160(6) -0.0007(6) -0.0031(5) 0.0002(5)
C39 0.0148(6) 0.0161(6) 0.0160(6) -0.0035(5) -0.0012(5) -0.0004(5)
C35 0.0143(6) 0.0168(6) 0.0165(6) -0.0023(5) -0.0011(5) -0.0018(5)
C22 0.0162(6) 0.0144(6) 0.0126(6) 0.0005(5) -0.0034(5) -0.0020(5)
C33 0.0197(7) 0.0177(6) 0.0145(6) -0.0026(5) -0.0013(5) -0.0004(5)
C42 0.0190(7) 0.0289(8) 0.0165(7) 0.0017(6) -0.0013(5) -0.0113(6)
C18 0.0288(8) 0.0210(7) 0.0124(6) -0.0039(6) -0.0009(6) -0.0014(6)
C34 0.0143(6) 0.0146(6) 0.0145(6) -0.0041(5) -0.0017(5) -0.0009(5)
C44 0.0266(7) 0.0147(6) 0.0171(7) -0.0009(6) -0.0075(6) -0.0036(6)
C45 0.0163(6) 0.0159(6) 0.0152(6) -0.0009(5) -0.0031(5) -0.0023(5)
C11 0.0180(6) 0.0165(6) 0.0152(6) -0.0009(5) 0.0027(5) -0.0013(5)
C10 0.0157(6) 0.0142(6) 0.0145(6) -0.0014(5) 0.0013(5) 0.0002(5)
C29 0.0163(6) 0.0171(6) 0.0173(7) -0.0039(6) -0.0016(5) 0.0004(5)
C14 0.0235(7) 0.0208(7) 0.0161(7) 0.0020(6) -0.0011(5) 0.0050(6)
C26 0.0158(6) 0.0227(7) 0.0175(7) 0.0022(6) -0.0018(5) -0.0032(5)
C23 0.0210(7) 0.0151(6) 0.0156(6) 0.0004(5) -0.0049(5) -0.0029(5)
C43 0.0294(8) 0.0209(7) 0.0184(7) 0.0030(6) -0.0072(6) -0.0135(6)
C24 0.0271(8) 0.0196(7) 0.0214(7) 0.0043(6) -0.0076(6) -0.0121(6)
C38 0.0173(6) 0.0189(7) 0.0175(7) -0.0031(6) -0.0034(5) 0.0032(5)
C4 0.0226(7) 0.0188(7) 0.0223(7) -0.0027(6) -0.0021(6) 0.0011(6)
C36 0.0139(6) 0.0231(7) 0.0244(8) -0.0053(6) -0.0006(5) -0.0038(5)
C12 0.0239(7) 0.0159(6) 0.0204(7) 0.0004(6) 0.0063(6) -0.0033(6)
C5 0.0196(7) 0.0289(8) 0.0170(7) 0.0013(6) -0.0020(5) -0.0073(6)
C30 0.0233(7) 0.0154(6) 0.0250(8) -0.0047(6) -0.0046(6) 0.0018(6)
C1 0.0188(7) 0.0192(7) 0.0197(7) -0.0018(6) 0.0007(5) 0.0006(5)
C25 0.0182(7) 0.0302(8) 0.0222(8) 0.0051(7) -0.0041(6) -0.0114(6)
C2 0.0208(7) 0.0215(7) 0.0202(7) -0.0008(6) -0.0018(6) -0.0032(6)
C3 0.0173(7) 0.0255(8) 0.0191(7) -0.0027(6) 0.0005(5) 0.0016(6)
C6 0.0219(7) 0.0274(8) 0.0185(7) -0.0075(6) -0.0031(6) -0.0031(6)
C13 0.0292(8) 0.0160(7) 0.0196(7) 0.0039(6) 0.0056(6) 0.0027(6)
C9 0.0308(9) 0.0190(7) 0.0243(8) -0.0022(7) -0.0005(7) 0.0055(6)
C31 0.0271(8) 0.0234(8) 0.0245(8) -0.0125(7) -0.0013(6) 0.0055(6)
C32 0.0254(8) 0.0260(8) 0.0166(7) -0.0071(6) -0.0004(6) 0.0011(6)
C7 0.0281(8) 0.0282(8) 0.0179(7) -0.0010(7) 0.0019(6) 0.0014(7)
C8 0.0179(7) 0.0376(10) 0.0346(10) -0.0091(8) -0.0021(7) -0.0045(7)
B2 0.0120(6) 0.0143(6) 0.0134(7) -0.0010(6) -0.0002(5) -0.0006(5)
B1 0.0141(6) 0.0134(6) 0.0128(7) -0.0007(6) -0.0020(5) -0.0012(5)
C48 0.0514(14) 0.0312(10) 0.0477(13) -0.0043(10) -0.0047(11) -0.0105(10)
C49 0.0652(17) 0.0377(12) 0.0464(14) -0.0155(11) 0.0074(12) -0.0155(11)
C47 0.0392(11) 0.0315(10) 0.0494(13) -0.0058(10) 0.0040(10) -0.0138(9)
C51 0.0352(11) 0.0469(13) 0.0654(17) -0.0030(12) -0.0132(11) -0.0149(10)
C46 0.0435(12) 0.0461(13) 0.0450(13) -0.0052(11) -0.0035(10) -0.0225(10)
C50 0.0370(11) 0.0398(12) 0.0632(16) -0.0139(12) -0.0003(11) -0.0088(10)
F31 0.065(2) 0.074(2) 0.0408(16) -0.0010(16) -0.0104(14) -0.0213(17)

loop_
_atom_type_symbol
_atom_type_description
_atom_type_scat_dispersion_real
_atom_type_scat_dispersion_imag
_atom_type_scat_source
C C 0.0033 0.0016 'International Tables Vol C Tables 4.2.6.8 and 6.1.1.4'
H H 0.0000 0.0000 'International Tables Vol C Tables 4.2.6.8 and 6.1.1.4'
B B 0.0013 0.0007 'International Tables Vol C Tables 4.2.6.8 and 6.1.1.4'
F F 0.0171 0.0103 'International Tables Vol C Tables 4.2.6.8 and 6.1.1.4'
Fe Fe 0.3463 0.8444 'International Tables Vol C Tables 4.2.6.8 and 6.1.1.4'
O O 0.0106 0.0060 'International Tables Vol C Tables 4.2.6.8 and 6.1.1.4'
P P 0.1023 0.0942 'International Tables Vol C Tables 4.2.6.8 and 6.1.1.4'

loop_
_geom_angle_atom_site_label_1
_geom_angle_atom_site_label_2
_geom_angle_atom_site_label_3
_geom_angle
_geom_angle_site_symmetry_1
_geom_angle_site_symmetry_3
_geom_angle_publ_flag
P2 Fe1 P1 170.754(18) . . ?
C1 Fe1 P1 90.29(5) . . ?
C1 Fe1 P2 89.59(5) . . ?
C1 Fe1 C2 99.51(8) . . ?
C1 Fe1 C3 161.88(8) . . ?
C2 Fe1 P1 97.15(5) . . ?
C2 Fe1 P2 91.99(5) . . ?
C3 Fe1 P1 88.43(5) . . ?
C3 Fe1 P2 88.82(5) . . ?
C3 Fe1 C2 98.58(8) . . ?
C4 P1 Fe1 115.77(6) . . ?
C4 P1 C6 102.74(8) . . ?
C5 P1 Fe1 115.27(6) . . ?
C5 P1 C4 103.25(8) . . ?
C5 P1 C6 105.36(8) . . ?
C6 P1 Fe1 113.02(6) . . ?
C9 P2 Fe1 113.29(6) . . ?
C9 P2 C7 103.66(9) . . ?
C7 P2 Fe1 115.73(6) . . ?
C8 P2 Fe1 114.60(6) . . ?
C8 P2 C9 104.65(9) . . ?
C8 P2 C7 103.57(9) . . ?
B1 O1 B2 139.50(11) . . ?
F6 C21 C20 114.72(13) . . ?
F6 C21 C16 121.19(12) . . ?
C20 C21 C16 124.06(14) . . ?
F7 C20 C21 120.40(14) . . ?
F7 C20 C19 119.80(14) . . ?
C19 C20 C21 119.79(15) . . ?
F5 C15 C10 121.45(14) . . ?
F5 C15 C14 114.64(14) . . ?
C14 C15 C10 123.91(15) . . ?
F8 C19 C20 120.68(16) . . ?
F8 C19 C18 120.66(15) . . ?
C20 C19 C18 118.66(14) . . ?
C21 C16 C17 113.16(13) . . ?
C21 C16 B1 125.45(13) . . ?
C17 C16 B1 120.68(13) . . ?
C41 C40 C45 113.65(13) . . ?
C41 C40 B2 126.60(13) . . ?
C45 C40 B2 119.75(12) . . ?
C33 C28 C29 113.30(13) . . ?
C33 C28 B2 120.03(13) . . ?
C29 C28 B2 126.48(13) . . ?
F15 C27 C22 119.62(13) . . ?
F15 C27 C26 115.50(13) . . ?
C26 C27 C22 124.88(14) . . ?
F23 C37 C38 120.47(16) . . ?
F23 C37 C36 120.73(15) . . ?
C38 C37 C36 118.78(14) . . ?
F26 C41 C40 120.82(13) . . ?
F26 C41 C42 115.27(13) . . ?
C42 C41 C40 123.88(14) . . ?
F10 C17 C16 119.70(13) . . ?
F10 C17 C18 115.82(14) . . ?
C18 C17 C16 124.48(15) . . ?
F25 C39 C34 121.26(13) . . ?
F25 C39 C38 114.70(14) . . ?
C38 C39 C34 124.04(14) . . ?
F21 C35 C34 118.73(13) . . ?
F21 C35 C36 116.01(13) . . ?
C36 C35 C34 125.26(15) . . ?
C27 C22 B1 118.42(13) . . ?
C23 C22 C27 113.85(14) . . ?
C23 C22 B1 127.72(13) . . ?
F20 C33 C28 119.12(13) . . ?
F20 C33 C32 115.97(14) . . ?
C32 C33 C28 124.91(15) . . ?
F27 C42 C41 120.68(15) . . ?
F27 C42 C43 119.67(15) . . ?
C43 C42 C41 119.63(14) . . ?
F9 C18 C19 120.02(14) . . ?
F9 C18 C17 120.23(15) . . ?
C19 C18 C17 119.74(15) . . ?
C39 C34 B2 125.61(13) . . ?
C35 C34 C39 112.86(13) . . ?
C35 C34 B2 121.26(13) . . ?
F29 C44 C45 120.62(15) . . ?
F29 C44 C43 120.15(14) . . ?
C43 C44 C45 119.22(14) . . ?
F30 C45 C40 119.42(13) . . ?
F30 C45 C44 116.23(13) . . ?
C44 C45 C40 124.35(14) . . ?
F1 C11 C10 119.11(14) . . ?
F1 C11 C12 115.87(14) . . ?
C12 C11 C10 125.02(15) . . ?
C15 C10 B1 124.11(13) . . ?
C11 C10 C15 112.94(14) . . ?
C11 C10 B1 122.60(13) . . ?
F16 C29 C28 121.36(13) . . ?
F16 C29 C30 114.88(14) . . ?
C30 C29 C28 123.76(15) . . ?
F4 C14 C15 119.72(16) . . ?
F4 C14 C13 120.20(15) . . ?
C13 C14 C15 120.08(16) . . ?
F14 C26 C27 120.93(14) . . ?
F14 C26 C25 120.40(14) . . ?
C27 C26 C25 118.67(15) . . ?
F11 C23 C22 121.05(14) . . ?
F11 C23 C24 115.74(14) . . ?
C24 C23 C22 123.18(14) . . ?
F28 C43 C42 120.24(15) . . ?
F28 C43 C44 120.49(16) . . ?
C44 C43 C42 119.25(15) . . ?
F12 C24 C23 120.25(16) . . ?
F12 C24 C25 119.25(15) . . ?
C25 C24 C23 120.49(15) . . ?
F24 C38 C37 119.62(14) . . ?
F24 C38 C39 120.32(15) . . ?
C37 C38 C39 120.06(15) . . ?
F22 C36 C37 120.12(14) . . ?
F22 C36 C35 120.92(15) . . ?
C37 C36 C35 118.92(15) . . ?
F2 C12 C11 120.72(16) . . ?
F2 C12 C13 120.21(15) . . ?
C13 C12 C11 119.07(16) . . ?
F17 C30 C29 119.91(15) . . ?
F17 C30 C31 120.12(14) . . ?
C31 C30 C29 119.97(15) . . ?
O2 C1 Fe1 176.08(16) . . ?
F13 C25 C26 120.58(16) . . ?
F13 C25 C24 120.51(16) . . ?
C24 C25 C26 118.90(15) . . ?
O3 C2 Fe1 177.19(16) . . ?
O4 C3 Fe1 176.47(17) . . ?
F3 C13 C14 120.56(16) . . ?
F3 C13 C12 120.50(16) . . ?
C14 C13 C12 118.93(15) . . ?
F18 C31 C30 120.37(16) . . ?
F18 C31 C32 120.86(16) . . ?
C32 C31 C30 118.75(14) . . ?
F19 C32 C33 120.75(16) . . ?
F19 C32 C31 120.04(14) . . ?
C31 C32 C33 119.21(16) . . ?
O1 B2 C40 107.22(11) . . ?
O1 B2 C28 108.91(12) . . ?
O1 B2 C34 108.39(11) . . ?
C40 B2 C28 116.15(12) . . ?
C40 B2 C34 111.38(12) . . ?
C28 B2 C34 104.57(11) . . ?
O1 B1 C16 109.49(11) . . ?
O1 B1 C22 106.29(11) . . ?
O1 B1 C10 109.62(11) . . ?
C16 B1 C10 103.38(11) . . ?
C22 B1 C16 117.84(12) . . ?
C22 B1 C10 110.10(12) . . ?
C49 C48 C47 120.3(2) . . ?
C48 C49 C50 120.1(2) . . ?
C46 C47 C48 119.3(2) . . ?
C50 C51 C46 118.7(3) . . ?
C47 C46 C51 121.5(2) . . ?
F31 C46 C47 118.9(3) . . ?
F31 C46 C51 119.5(3) . . ?
C51 C50 C49 120.2(2) . . ?

loop_
_geom_bond_atom_site_label_1
_geom_bond_atom_site_label_2
_geom_bond_distance
_geom_bond_site_symmetry_2
_geom_bond_publ_flag
Fe1 P1 2.2520(5) . ?
Fe1 P2 2.2410(5) . ?
Fe1 C1 1.7963(17) . ?
Fe1 C2 1.8174(17) . ?
Fe1 C3 1.8034(17) . ?
P1 C4 1.8134(17) . ?
P1 C5 1.8098(17) . ?
P1 C6 1.8159(16) . ?
P2 C9 1.8104(18) . ?
P2 C7 1.8146(18) . ?
P2 C8 1.8067(19) . ?
F15 C27 1.3475(17) . ?
F5 C15 1.3506(19) . ?
F16 C29 1.3473(18) . ?
F25 C39 1.3509(18) . ?
F10 C17 1.3522(18) . ?
F30 C45 1.3491(17) . ?
F21 C35 1.3543(18) . ?
F6 C21 1.3503(17) . ?
F26 C41 1.3489(17) . ?
F7 C20 1.3432(19) . ?
F20 C33 1.3551(18) . ?
F1 C11 1.3552(19) . ?
F24 C38 1.3442(19) . ?
F11 C23 1.3491(18) . ?
F14 C26 1.3355(18) . ?
F29 C44 1.3395(18) . ?
F17 C30 1.3408(19) . ?
F3 C13 1.3434(19) . ?
F22 C36 1.3361(19) . ?
F8 C19 1.3392(17) . ?
F9 C18 1.3469(19) . ?
F23 C37 1.3367(18) . ?
F12 C24 1.3469(19) . ?
F2 C12 1.3400(19) . ?
F4 C14 1.344(2) . ?
F27 C42 1.3407(18) . ?
F19 C32 1.344(2) . ?
F13 C25 1.3402(19) . ?
F28 C43 1.3438(19) . ?
F18 C31 1.3353(18) . ?
O1 B2 1.564(2) . ?
O1 B1 1.5574(19) . ?
O2 C1 1.135(2) . ?
O4 C3 1.130(2) . ?
O3 C2 1.136(2) . ?
C21 C20 1.390(2) . ?
C21 C16 1.392(2) . ?
C20 C19 1.375(2) . ?
C15 C10 1.398(2) . ?
C15 C14 1.387(2) . ?
C19 C18 1.377(2) . ?
C16 C17 1.392(2) . ?
C16 B1 1.646(2) . ?
C40 C41 1.392(2) . ?
C40 C45 1.395(2) . ?
C40 B2 1.637(2) . ?
C28 C33 1.391(2) . ?
C28 C29 1.393(2) . ?
C28 B2 1.647(2) . ?
C27 C22 1.393(2) . ?
C27 C26 1.381(2) . ?
C37 C38 1.378(2) . ?
C37 C36 1.382(2) . ?
C41 C42 1.387(2) . ?
C17 C18 1.380(2) . ?
C39 C34 1.394(2) . ?
C39 C38 1.388(2) . ?
C35 C34 1.392(2) . ?
C35 C36 1.386(2) . ?
C22 C23 1.392(2) . ?
C22 B1 1.630(2) . ?
C33 C32 1.382(2) . ?
C42 C43 1.379(2) . ?
C34 B2 1.657(2) . ?
C44 C45 1.385(2) . ?
C44 C43 1.378(2) . ?
C11 C10 1.395(2) . ?
C11 C12 1.384(2) . ?
C10 B1 1.662(2) . ?
C29 C30 1.389(2) . ?
C14 C13 1.376(3) . ?
C26 C25 1.386(2) . ?
C23 C24 1.382(2) . ?
C24 C25 1.378(3) . ?
C12 C13 1.380(3) . ?
C30 C31 1.380(3) . ?
C31 C32 1.380(3) . ?
C48 C49 1.365(4) . ?
C48 C47 1.381(3) . ?
C49 C50 1.400(4) . ?
C47 C46 1.379(4) . ?
C51 C46 1.380(4) . ?
C51 C50 1.378(4) . ?
C46 F31 1.309(4) . ?
